data_7119141
loop_
_publ_author_name
'Ross A. Arthurs'
'Peter N. Horton'
'Simon J. Coles'
'Christopher J. Richards'

_publ_section_title
;
 Metallocene to metallocene conversion. Synthesis of an
 oxazoline-substituted pentamethyliridocenium cation from a
 ferrocenyloxazoline
;
_journal_name_full Chem.Commun.
_journal_page_first 7024
_journal_volume 52
_journal_year 2016
_chemical_absolute_configuration ad
_chemical_formula_moiety 'C21 H29 Ir N O, F6 P'
_chemical_formula_sum 'C21 H29 F6 Ir N O P'
_chemical_formula_weight 648.62
_space_group_crystal_system orthorhombic
_space_group_IT_number 19
_space_group_name_Hall 'P 2ac 2ab'
_space_group_name_H-M_alt 'P 21 21 21'
_symmetry_space_group_name_Hall 'P 2ac 2ab'
_symmetry_space_group_name_H-M 'P 21 21 21'
_atom_sites_solution_hydrogens geom
_audit_creation_method SHELXL-2014/7
_audit_update_record
;
2015-12-16 deposited with the CCDC.
2016-04-26 downloaded from the CCDC.
;
_cell_angle_alpha 90
_cell_angle_beta 90
_cell_angle_gamma 90
_cell_formula_units_Z 4
_cell_length_a 7.0929(2)
_cell_length_b 15.6774(4)
_cell_length_c 20.8647(5)
_cell_measurement_reflns_used 9814
_cell_measurement_temperature 100(2)
_cell_measurement_theta_max 27.5120
_cell_measurement_theta_min 2.3280
_cell_volume 2320.12(10)
_computing_cell_refinement
;
CrysAlisPro 1.171.38.41 (Rigaku Oxford Diffraction, 2015)
;
_computing_data_collection
;
Rigaku CrystalClear-SM Expert 3.1 b27
;
_computing_data_reduction
;
CrysAlisPro 1.171.38.41 (Rigaku Oxford Diffraction, 2015)
;
_computing_molecular_graphics 'Olex2 (Dolomanov et al., 2009)'
_computing_publication_material
;
 WINGX (Farrugia, 1998)
 Olex2 (Dolomanov et al., 2009)
;
_computing_structure_refinement 'SHELXL-2014/7 (Sheldrick, 2014)'
_computing_structure_solution 'SUPERFLIP (Palatinus & Chapuis, 2007'
_diffrn_ambient_temperature 100(2)
_diffrn_detector 'CCD plate'
_diffrn_detector_area_resol_mean 28.5714
_diffrn_detector_type 'Rigaku HG Saturn724+ (2x2 bin mode)'
_diffrn_measured_fraction_theta_full 0.998
_diffrn_measured_fraction_theta_max 0.998
_diffrn_measurement_device 'four-circle \k diffractometer'
_diffrn_measurement_device_type 'Rigaku AFC12 (Right)'
_diffrn_measurement_method 'profile data from \w-scans'
_diffrn_measurement_specimen_support 'MiTeGen MicroMesh'
_diffrn_radiation_collimation 'Confocal mirrors, VHF Varimax '
_diffrn_radiation_type MoK\a
_diffrn_radiation_wavelength 0.71073
_diffrn_reflns_av_R_equivalents 0.0298
_diffrn_reflns_av_unetI/netI 0.0326
_diffrn_reflns_Laue_measured_fraction_full 0.998
_diffrn_reflns_Laue_measured_fraction_max 0.998
_diffrn_reflns_limit_h_max 9
_diffrn_reflns_limit_h_min -7
_diffrn_reflns_limit_k_max 19
_diffrn_reflns_limit_k_min -20
_diffrn_reflns_limit_l_max 15
_diffrn_reflns_limit_l_min -27
_diffrn_reflns_number 15356
_diffrn_reflns_point_group_measured_fraction_full 0.995
_diffrn_reflns_point_group_measured_fraction_max 0.987
_diffrn_reflns_theta_full 25.242
_diffrn_reflns_theta_max 27.479
_diffrn_reflns_theta_min 2.345
_diffrn_source 'Rotating Anode'
_diffrn_source_current 55.0
_diffrn_source_power 2.475
_diffrn_source_voltage 45.0
_exptl_absorpt_coefficient_mu 5.884
_exptl_absorpt_correction_T_max 1.00000
_exptl_absorpt_correction_T_min 0.69730
_exptl_absorpt_correction_type multi-scan
_exptl_absorpt_process_details
;
CrysAlisPro 1.171.38.41 (Rigaku Oxford Diffraction, 2015)
Empirical absorption correction using spherical harmonics,
 implemented in SCALE3 ABSPACK scaling algorithm.
;
_exptl_crystal_colour 'Pale Yellow'
_exptl_crystal_density_diffrn 1.857
_exptl_crystal_description Needle
_exptl_crystal_F_000 1264
_exptl_crystal_size_max 0.250
_exptl_crystal_size_mid 0.010
_exptl_crystal_size_min 0.010
_refine_diff_density_max 0.901
_refine_diff_density_min -0.432
_refine_diff_density_rms 0.089
_refine_ls_abs_structure_details
;
 Flack x determined using 1915 quotients [(I+)-(I-)]/[(I+)+(I-)]
 (Parsons, Flack and Wagner, Acta Cryst. B69 (2013) 249-259).
;
_refine_ls_abs_structure_Flack -0.007(6)
_refine_ls_extinction_coef .
_refine_ls_extinction_method none
_refine_ls_goodness_of_fit_ref 1.030
_refine_ls_hydrogen_treatment constr
_refine_ls_matrix_type full
_refine_ls_number_parameters 433
_refine_ls_number_reflns 5262
_refine_ls_number_restraints 616
_refine_ls_restrained_S_all 1.036
_refine_ls_R_factor_all 0.0333
_refine_ls_R_factor_gt 0.0281
_refine_ls_shift/su_max 0.000
_refine_ls_shift/su_mean 0.000
_refine_ls_structure_factor_coef Fsqd
_refine_ls_weighting_details 'w=1/[\s^2^(Fo^2^)+(0.0338P)^2^+0.7157P] where P=(Fo^2^+2Fc^2^)/3'
_refine_ls_weighting_scheme calc
_refine_ls_wR_factor_gt 0.0590
_refine_ls_wR_factor_ref 0.0606
_reflns_Friedel_coverage 0.733
_reflns_Friedel_fraction_full 0.992
_reflns_Friedel_fraction_max 0.971
_reflns_number_gt 4842
_reflns_number_total 5262
_reflns_threshold_expression 'I > 2\s(I)'
_cod_data_source_file c6cc01959e2.cif
_cod_data_source_block 3
_cod_database_code 7119141
_shelx_shelxl_version_number 2014/7
_shelx_space_group_comment
;
The symmetry employed for this shelxl refinement is uniquely defined
by the following loop, which should always be used as a source of
symmetry information in preference to the above space-group names.
They are only intended as comments.
;
_shelx_estimated_absorpt_t_min 0.321
_shelx_estimated_absorpt_t_max 0.944

loop_
_space_group_symop_operation_xyz
'x, y, z'
'-x+1/2, -y, z+1/2'
'x+1/2, -y+1/2, -z'
'-x, y+1/2, -z+1/2'

loop_
_atom_site_label
_atom_site_type_symbol
_atom_site_fract_x
_atom_site_fract_y
_atom_site_fract_z
_atom_site_U_iso_or_equiv
_atom_site_adp_type
_atom_site_occupancy
_atom_site_site_symmetry_order
_atom_site_calc_flag
_atom_site_refinement_flags_posn
_atom_site_refinement_flags_adp
_atom_site_refinement_flags_occupancy
_atom_site_disorder_assembly
_atom_site_disorder_group
Ir1 Ir 0.21758(3) 0.67972(2) 0.31828(2) 0.03123(8) Uani 0.9731(12) 1 d . U P . .
Ir2 Ir -0.2512(11) 0.6805(6) 0.3191(5) 0.037(3) Uani 0.0269(12) 1 d . U P . .
C1 C -0.0487(11) 0.6300(6) 0.3543(4) 0.0426(18) Uani 1 1 d . U . . .
C2 C -0.0396(10) 0.6163(6) 0.2867(4) 0.0384(17) Uani 1 1 d . U . . .
H2 H -0.0405 0.5627 0.2655 0.046 Uiso 1 1 calc R U . . .
C3 C -0.0291(10) 0.6966(5) 0.2575(4) 0.0449(19) Uani 1 1 d . U . . .
H3 H -0.0229 0.7066 0.2127 0.054 Uiso 1 1 calc R U . . .
C4 C -0.0294(10) 0.7597(6) 0.3051(4) 0.048(2) Uani 1 1 d . U . . .
H4 H -0.0231 0.8195 0.2979 0.057 Uiso 1 1 calc R U . . .
C5 C -0.0405(11) 0.7194(6) 0.3655(5) 0.048(2) Uani 1 1 d . U . . .
H5 H -0.0423 0.7469 0.4061 0.058 Uiso 1 1 calc R U . . .
C6 C -0.0542(10) 0.5622(6) 0.4019(4) 0.0433(16) Uani 1 1 d . U . . .
C7 C -0.0228(16) 0.5081(6) 0.5002(4) 0.068(3) Uani 1 1 d . U . . .
H7A H -0.1081 0.5100 0.5378 0.082 Uiso 1 1 calc R U . . .
H7B H 0.1075 0.4974 0.5153 0.082 Uiso 1 1 calc R U . . .
C8 C -0.0855(11) 0.4395(6) 0.4525(4) 0.0514(18) Uani 1 1 d . U . . .
H8 H -0.2181 0.4223 0.4624 0.062 Uiso 1 1 calc R U . . .
C9 C 0.0387(17) 0.3616(7) 0.4543(5) 0.076(3) Uani 1 1 d . U . . .
H9 H 0.1727 0.3803 0.4493 0.091 Uiso 1 1 calc R U . . .
C10 C -0.004(3) 0.3018(9) 0.4033(6) 0.122(5) Uani 1 1 d . U . . .
H10A H -0.1411 0.2966 0.3988 0.183 Uiso 1 1 calc R U . . .
H10B H 0.0498 0.2460 0.4138 0.183 Uiso 1 1 calc R U . . .
H10C H 0.0502 0.3225 0.3630 0.183 Uiso 1 1 calc R U . . .
C11 C 0.0175(19) 0.3178(8) 0.5203(5) 0.095(4) Uani 1 1 d . U . . .
H11A H -0.1161 0.3157 0.5321 0.142 Uiso 1 1 calc R U . . .
H11B H 0.0875 0.3502 0.5526 0.142 Uiso 1 1 calc R U . . .
H11C H 0.0676 0.2596 0.5179 0.142 Uiso 1 1 calc R U . . .
O1 O -0.0333(9) 0.5883(4) 0.4632(3) 0.0622(17) Uani 1 1 d . U . . .
N1 N -0.0815(10) 0.4837(5) 0.3898(3) 0.0500(16) Uani 1 1 d . U . . .
C21 C 0.4612(9) 0.6003(4) 0.3447(3) 0.032(3) Uani 0.562(10) 1 d DG U P A 1
C22 C 0.4707(9) 0.6212(5) 0.2786(3) 0.036(3) Uani 0.562(10) 1 d DG U P A 1
C23 C 0.4830(10) 0.7113(5) 0.2733(3) 0.036(3) Uani 0.562(10) 1 d DG U P A 1
C24 C 0.4811(9) 0.7461(4) 0.3361(3) 0.033(3) Uani 0.562(10) 1 d DG U P A 1
C25 C 0.4676(8) 0.6775(5) 0.3803(2) 0.029(3) Uani 0.562(10) 1 d DG U P A 1
C26 C 0.4467(16) 0.5115(4) 0.3724(6) 0.065(5) Uani 0.562(10) 1 d DG U P A 1
H26A H 0.3391 0.4819 0.3531 0.097 Uiso 0.562(10) 1 calc R U P A 1
H26B H 0.4289 0.5152 0.4189 0.097 Uiso 0.562(10) 1 calc R U P A 1
H26C H 0.5628 0.4799 0.3631 0.097 Uiso 0.562(10) 1 calc R U P A 1
C27 C 0.4682(15) 0.5586(7) 0.2236(4) 0.073(6) Uani 0.562(10) 1 d DG U P A 1
H27A H 0.4460 0.5893 0.1834 0.110 Uiso 0.562(10) 1 calc R U P A 1
H27B H 0.3673 0.5169 0.2304 0.110 Uiso 0.562(10) 1 calc R U P A 1
H27C H 0.5898 0.5290 0.2214 0.110 Uiso 0.562(10) 1 calc R U P A 1
C28 C 0.4959(16) 0.7613(8) 0.2116(4) 0.086(6) Uani 0.562(10) 1 d DG U P A 1
H28A H 0.6281 0.7654 0.1983 0.129 Uiso 0.562(10) 1 calc R U P A 1
H28B H 0.4450 0.8188 0.2183 0.129 Uiso 0.562(10) 1 calc R U P A 1
H28C H 0.4230 0.7324 0.1782 0.129 Uiso 0.562(10) 1 calc R U P A 1
C29 C 0.4915(16) 0.8396(4) 0.3530(6) 0.065(5) Uani 0.562(10) 1 d DG U P A 1
H29A H 0.4267 0.8731 0.3200 0.098 Uiso 0.562(10) 1 calc R U P A 1
H29B H 0.6239 0.8573 0.3553 0.098 Uiso 0.562(10) 1 calc R U P A 1
H29C H 0.4309 0.8491 0.3945 0.098 Uiso 0.562(10) 1 calc R U P A 1
C30 C 0.4611(13) 0.6852(8) 0.4523(3) 0.060(4) Uani 0.562(10) 1 d DG U P A 1
H30A H 0.3928 0.6364 0.4703 0.090 Uiso 0.562(10) 1 calc R U P A 1
H30B H 0.3965 0.7382 0.4642 0.090 Uiso 0.562(10) 1 calc R U P A 1
H30C H 0.5899 0.6860 0.4693 0.090 Uiso 0.562(10) 1 calc R U P A 1
C221 C 0.471(2) 0.6045(10) 0.3029(8) 0.031(3) Uani 0.438(10) 1 d D U P A 2
C222 C 0.480(2) 0.6798(12) 0.2637(6) 0.028(3) Uani 0.438(10) 1 d D U P A 2
C223 C 0.479(2) 0.7527(10) 0.3076(8) 0.033(4) Uani 0.438(10) 1 d D U P A 2
C224 C 0.464(3) 0.7202(12) 0.3720(7) 0.036(4) Uani 0.438(10) 1 d D U P A 2
C225 C 0.461(3) 0.6305(12) 0.3686(7) 0.037(4) Uani 0.438(10) 1 d D U P A 2
C226 C 0.475(3) 0.5149(11) 0.2786(13) 0.064(6) Uani 0.438(10) 1 d D U P A 2
H22A H 0.4363 0.5140 0.2336 0.096 Uiso 0.438(10) 1 calc R U P A 2
H22B H 0.3888 0.4797 0.3040 0.096 Uiso 0.438(10) 1 calc R U P A 2
H22C H 0.6035 0.4922 0.2824 0.096 Uiso 0.438(10) 1 calc R U P A 2
C227 C 0.501(2) 0.6885(16) 0.1932(6) 0.052(5) Uani 0.438(10) 1 d D U P A 2
H22D H 0.5031 0.7491 0.1817 0.078 Uiso 0.438(10) 1 calc R U P A 2
H22E H 0.3948 0.6606 0.1718 0.078 Uiso 0.438(10) 1 calc R U P A 2
H22F H 0.6193 0.6617 0.1795 0.078 Uiso 0.438(10) 1 calc R U P A 2
C228 C 0.491(3) 0.8444(10) 0.2894(13) 0.060(6) Uani 0.438(10) 1 d D U P A 2
H22G H 0.6215 0.8639 0.2931 0.090 Uiso 0.438(10) 1 calc R U P A 2
H22H H 0.4105 0.8781 0.3181 0.090 Uiso 0.438(10) 1 calc R U P A 2
H22I H 0.4475 0.8515 0.2451 0.090 Uiso 0.438(10) 1 calc R U P A 2
C229 C 0.465(3) 0.7709(15) 0.4323(9) 0.059(6) Uani 0.438(10) 1 d D U P A 2
H22J H 0.5127 0.7356 0.4674 0.088 Uiso 0.438(10) 1 calc R U P A 2
H22K H 0.3365 0.7898 0.4422 0.088 Uiso 0.438(10) 1 calc R U P A 2
H22L H 0.5466 0.8208 0.4269 0.088 Uiso 0.438(10) 1 calc R U P A 2
C230 C 0.452(3) 0.5702(16) 0.4254(11) 0.072(7) Uani 0.438(10) 1 d D U P A 2
H23A H 0.5792 0.5606 0.4420 0.108 Uiso 0.438(10) 1 calc R U P A 2
H23B H 0.3973 0.5157 0.4117 0.108 Uiso 0.438(10) 1 calc R U P A 2
H23C H 0.3729 0.5953 0.4590 0.108 Uiso 0.438(10) 1 calc R U P A 2
F1 F 0.473(2) 0.4596(8) 0.5423(4) 0.069(3) Uani 0.70(2) 1 d D U P B 1
F2 F 0.5957(19) 0.5796(7) 0.5860(6) 0.099(4) Uani 0.70(2) 1 d D U P B 1
F3 F 0.6906(16) 0.4516(9) 0.6218(6) 0.101(4) Uani 0.70(2) 1 d D U P B 1
F4 F 0.405(2) 0.4128(7) 0.6411(5) 0.085(4) Uani 0.70(2) 1 d D U P B 1
F5 F 0.2999(15) 0.5407(11) 0.6045(6) 0.101(4) Uani 0.70(2) 1 d D U P B 1
F6 F 0.515(2) 0.5346(8) 0.6831(5) 0.084(4) Uani 0.70(2) 1 d D U P B 1
P1 P 0.4950(9) 0.4972(4) 0.6123(4) 0.047(2) Uani 0.70(2) 1 d D U P B 1
F21 F 0.529(4) 0.4782(17) 0.5405(9) 0.053(6) Uani 0.30(2) 1 d D U P B 2
F22 F 0.648(3) 0.5725(15) 0.6089(12) 0.072(6) Uani 0.30(2) 1 d D U P B 2
F23 F 0.619(4) 0.4284(15) 0.6357(11) 0.078(7) Uani 0.30(2) 1 d D U P B 2
F24 F 0.322(3) 0.4372(14) 0.6188(13) 0.068(6) Uani 0.30(2) 1 d D U P B 2
F25 F 0.356(4) 0.5772(13) 0.5893(10) 0.063(6) Uani 0.30(2) 1 d D U P B 2
F26 F 0.438(3) 0.5324(16) 0.6842(9) 0.045(5) Uani 0.30(2) 1 d D U P B 2
P21 P 0.488(2) 0.5037(9) 0.6127(7) 0.045(5) Uani 0.30(2) 1 d D U P B 2

loop_
_atom_site_aniso_label
_atom_site_aniso_U_11
_atom_site_aniso_U_22
_atom_site_aniso_U_33
_atom_site_aniso_U_23
_atom_site_aniso_U_13
_atom_site_aniso_U_12
Ir1 0.01851(11) 0.04428(14) 0.03090(12) -0.00474(13) -0.00114(10) 0.00207(10)
Ir2 0.020(5) 0.044(5) 0.047(5) -0.014(5) -0.002(3) -0.002(3)
C1 0.017(3) 0.065(4) 0.046(4) -0.005(3) 0.006(3) -0.004(3)
C2 0.024(3) 0.051(4) 0.040(4) -0.004(3) -0.002(3) -0.001(3)
C3 0.019(3) 0.059(5) 0.057(4) 0.002(3) -0.012(3) 0.003(3)
C4 0.023(3) 0.056(4) 0.064(5) -0.004(4) -0.003(3) 0.007(3)
C5 0.023(4) 0.063(4) 0.058(5) -0.013(4) 0.006(3) 0.003(3)
C6 0.030(4) 0.066(4) 0.034(3) -0.009(3) 0.005(3) -0.001(3)
C7 0.078(7) 0.094(6) 0.033(4) -0.002(4) 0.007(4) -0.027(5)
C8 0.042(4) 0.074(5) 0.037(4) -0.004(3) 0.004(3) -0.006(3)
C9 0.093(7) 0.094(6) 0.042(5) 0.006(4) 0.010(5) 0.019(5)
C10 0.213(17) 0.103(9) 0.051(6) -0.005(6) -0.006(8) 0.019(9)
C11 0.125(10) 0.113(9) 0.047(5) 0.017(6) 0.011(5) 0.036(9)
O1 0.067(4) 0.085(4) 0.035(3) -0.008(3) 0.008(3) -0.023(3)
N1 0.048(4) 0.064(4) 0.038(3) -0.005(3) 0.002(3) -0.001(3)
C21 0.014(6) 0.043(6) 0.038(6) -0.004(4) -0.001(5) -0.004(4)
C22 0.018(6) 0.057(7) 0.032(6) -0.007(5) 0.003(4) 0.008(4)
C23 0.012(5) 0.061(7) 0.033(6) 0.002(5) 0.000(4) -0.003(5)
C24 0.017(6) 0.045(6) 0.036(6) 0.000(5) -0.002(5) -0.004(4)
C25 0.017(5) 0.047(6) 0.024(4) 0.000(5) -0.005(3) 0.001(5)
C26 0.046(9) 0.052(7) 0.097(13) 0.016(7) 0.002(9) 0.006(6)
C27 0.035(8) 0.111(12) 0.073(10) -0.055(9) -0.002(7) 0.014(8)
C28 0.056(11) 0.137(15) 0.065(9) 0.045(10) 0.013(8) 0.013(11)
C29 0.036(8) 0.047(7) 0.113(14) -0.011(7) -0.003(9) -0.005(5)
C30 0.049(8) 0.102(12) 0.028(5) -0.005(7) -0.002(5) 0.004(10)
C221 0.016(6) 0.040(6) 0.036(7) 0.006(5) 0.004(5) 0.005(4)
C222 0.015(6) 0.044(7) 0.025(5) 0.001(5) -0.004(4) 0.004(5)
C223 0.019(7) 0.042(6) 0.040(7) 0.003(5) -0.006(6) 0.003(5)
C224 0.019(7) 0.052(7) 0.038(6) 0.000(5) -0.009(5) 0.006(5)
C225 0.027(7) 0.053(7) 0.033(6) 0.011(5) -0.002(5) 0.005(6)
C226 0.034(10) 0.047(8) 0.112(16) -0.017(8) 0.002(11) 0.008(7)
C227 0.026(7) 0.104(14) 0.026(6) 0.004(7) -0.002(5) -0.003(10)
C228 0.031(10) 0.045(8) 0.104(16) 0.015(8) -0.010(11) 0.006(6)
C229 0.033(9) 0.093(13) 0.051(9) -0.022(9) -0.006(7) -0.003(9)
C230 0.045(12) 0.102(14) 0.069(11) 0.047(11) -0.001(9) 0.007(10)
F1 0.087(8) 0.074(7) 0.046(4) 0.005(4) 0.007(4) -0.010(6)
F2 0.128(8) 0.093(6) 0.075(7) 0.051(5) -0.039(6) -0.048(5)
F3 0.070(6) 0.138(8) 0.095(7) 0.055(6) 0.001(5) 0.018(5)
F4 0.120(9) 0.077(6) 0.059(6) 0.001(4) 0.018(5) -0.030(6)
F5 0.069(5) 0.140(10) 0.093(7) -0.012(7) -0.004(5) 0.025(6)
F6 0.137(11) 0.056(5) 0.060(5) 0.011(4) -0.030(6) -0.011(7)
P1 0.050(4) 0.044(3) 0.047(4) 0.007(3) -0.008(3) -0.005(2)
F21 0.050(11) 0.065(11) 0.045(8) -0.024(7) 0.014(6) -0.034(8)
F22 0.078(10) 0.087(11) 0.051(11) -0.011(8) 0.006(8) -0.037(8)
F23 0.086(13) 0.083(11) 0.064(11) -0.005(8) -0.002(9) 0.015(9)
F24 0.061(10) 0.073(10) 0.071(12) 0.011(8) 0.011(8) -0.018(7)
F25 0.089(11) 0.064(9) 0.037(9) 0.004(7) 0.001(7) 0.007(8)
F26 0.057(10) 0.046(9) 0.032(7) 0.006(6) 0.015(6) -0.004(7)
P21 0.054(9) 0.047(8) 0.033(8) -0.005(5) 0.009(5) -0.008(6)

loop_
_atom_type_symbol
_atom_type_description
_atom_type_scat_dispersion_real
_atom_type_scat_dispersion_imag
_atom_type_scat_source
C C 0.0033 0.0016 'International Tables Vol C Tables 4.2.6.8 and 6.1.1.4'
H H 0.0000 0.0000 'International Tables Vol C Tables 4.2.6.8 and 6.1.1.4'
F F 0.0171 0.0103 'International Tables Vol C Tables 4.2.6.8 and 6.1.1.4'
Ir Ir -1.4442 7.9887 'International Tables Vol C Tables 4.2.6.8 and 6.1.1.4'
N N 0.0061 0.0033 'International Tables Vol C Tables 4.2.6.8 and 6.1.1.4'
O O 0.0106 0.0060 'International Tables Vol C Tables 4.2.6.8 and 6.1.1.4'
P P 0.1023 0.0942 'International Tables Vol C Tables 4.2.6.8 and 6.1.1.4'

loop_
_geom_angle_atom_site_label_1
_geom_angle_atom_site_label_2
_geom_angle_atom_site_label_3
_geom_angle
_geom_angle_site_symmetry_1
_geom_angle_site_symmetry_3
C225 Ir1 C224 38.0(5) . .
C23 Ir1 C5 150.0(4) . .
C225 Ir1 C5 123.7(6) . .
C224 Ir1 C5 111.1(5) . .
C23 Ir1 C24 38.26(11) . .
C5 Ir1 C24 120.7(3) . .
C225 Ir1 C221 38.6(5) . .
C224 Ir1 C221 64.5(6) . .
C5 Ir1 C221 156.9(5) . .
C23 Ir1 C4 121.0(3) . .
C225 Ir1 C4 155.7(5) . .
C224 Ir1 C4 123.0(5) . .
C5 Ir1 C4 38.0(4) . .
C24 Ir1 C4 116.0(3) . .
C221 Ir1 C4 164.1(5) . .
C23 Ir1 C3 114.8(3) . .
C225 Ir1 C3 165.4(5) . .
C224 Ir1 C3 155.8(5) . .
C5 Ir1 C3 63.4(3) . .
C24 Ir1 C3 137.2(3) . .
C221 Ir1 C3 130.1(5) . .
C4 Ir1 C3 37.6(3) . .
C23 Ir1 C1 171.0(3) . .
C225 Ir1 C1 113.4(5) . .
C224 Ir1 C1 128.6(5) . .
C5 Ir1 C1 38.2(3) . .
C24 Ir1 C1 149.2(3) . .
C221 Ir1 C1 125.0(5) . .
C4 Ir1 C1 63.3(3) . .
C3 Ir1 C1 63.1(3) . .
C23 Ir1 C2 134.6(3) . .
C225 Ir1 C2 130.7(6) . .
C224 Ir1 C2 164.4(5) . .
C5 Ir1 C2 64.0(3) . .
C24 Ir1 C2 172.2(3) . .
C221 Ir1 C2 113.6(5) . .
C4 Ir1 C2 63.3(3) . .
C3 Ir1 C2 37.5(3) . .
C1 Ir1 C2 38.3(3) . .
C23 Ir1 C22 38.18(10) . .
C5 Ir1 C22 171.1(4) . .
C24 Ir1 C22 63.75(14) . .
C4 Ir1 C22 149.2(3) . .
C3 Ir1 C22 119.5(3) . .
C1 Ir1 C22 134.0(3) . .
C2 Ir1 C22 112.5(3) . .
C225 Ir1 C222 64.7(6) . .
C224 Ir1 C222 65.3(6) . .
C5 Ir1 C222 163.0(5) . .
C221 Ir1 C222 38.6(5) . .
C4 Ir1 C222 128.4(5) . .
C3 Ir1 C222 112.5(4) . .
C1 Ir1 C222 157.0(5) . .
C2 Ir1 C222 123.8(5) . .
C1 Ir2 C5 45.4(4) . .
C1 Ir2 C2 44.9(4) . .
C5 Ir2 C2 74.5(5) . .
C1 Ir2 C4 73.0(5) . .
C5 Ir2 C4 42.2(4) . .
C2 Ir2 C4 70.4(4) . .
C1 Ir2 C3 72.3(5) . .
C5 Ir2 C3 70.9(4) . .
C2 Ir2 C3 41.1(4) . .
C4 Ir2 C3 40.3(4) . .
C1 Ir2 C23 166.8(10) . 1_455
C5 Ir2 C23 147.6(10) . 1_455
C2 Ir2 C23 129.6(8) . 1_455
C4 Ir2 C23 118.3(9) . 1_455
C3 Ir2 C23 111.3(8) . 1_455
C1 Ir2 C24 146.5(9) . 1_455
C5 Ir2 C24 116.9(8) . 1_455
C2 Ir2 C24 167.6(8) . 1_455
C4 Ir2 C24 114.1(9) . 1_455
C3 Ir2 C24 135.3(9) . 1_455
C23 Ir2 C24 38.0(2) 1_455 1_455
C1 Ir2 C222 153.3(7) . 1_455
C5 Ir2 C222 161.3(8) . 1_455
C2 Ir2 C222 118.7(7) . 1_455
C4 Ir2 C222 126.3(7) . 1_455
C3 Ir2 C222 109.4(6) . 1_455
C1 Ir2 C223 161.9(7) . 1_455
C5 Ir2 C223 124.7(7) . 1_455
C2 Ir2 C223 153.1(7) . 1_455
C4 Ir2 C223 109.8(6) . 1_455
C3 Ir2 C223 121.9(7) . 1_455
C222 Ir2 C223 38.3(5) 1_455 1_455
C1 Ir2 C221 120.8(7) . 1_455
C5 Ir2 C221 155.9(8) . 1_455
C2 Ir2 C221 110.0(6) . 1_455
C4 Ir2 C221 161.9(7) . 1_455
C3 Ir2 C221 128.6(6) . 1_455
C222 Ir2 C221 36.7(5) 1_455 1_455
C223 Ir2 C221 61.2(5) 1_455 1_455
C1 Ir2 C22 130.3(9) . 1_455
C5 Ir2 C22 169.9(9) . 1_455
C2 Ir2 C22 108.8(8) . 1_455
C4 Ir2 C22 147.8(9) . 1_455
C3 Ir2 C22 118.1(7) . 1_455
C23 Ir2 C22 36.48(18) 1_455 1_455
C24 Ir2 C22 60.9(2) 1_455 1_455
C1 Ir2 C25 116.4(8) . 1_455
C5 Ir2 C25 113.5(7) . 1_455
C2 Ir2 C25 146.5(9) . 1_455
C4 Ir2 C25 138.1(8) . 1_455
C3 Ir2 C25 171.1(8) . 1_455
C23 Ir2 C25 60.7(2) 1_455 1_455
C24 Ir2 C25 36.0(2) 1_455 1_455
C22 Ir2 C25 58.4(3) 1_455 1_455
C5 C1 C2 108.0(9) . .
C5 C1 C6 127.5(9) . .
C2 C1 C6 124.4(9) . .
C5 C1 Ir2 70.5(6) . .
C2 C1 Ir2 72.5(6) . .
C6 C1 Ir2 125.4(7) . .
C5 C1 Ir1 70.6(5) . .
C2 C1 Ir1 70.9(5) . .
C6 C1 Ir1 121.3(5) . .
Ir2 C1 Ir1 113.3(5) . .
C3 C2 C1 107.3(9) . .
C3 C2 Ir2 74.0(6) . .
C1 C2 Ir2 62.6(6) . .
C3 C2 Ir1 71.2(5) . .
C1 C2 Ir1 70.8(5) . .
Ir2 C2 Ir1 107.9(5) . .
C3 C2 H2 126.4 . .
C1 C2 H2 126.4 . .
Ir2 C2 H2 128.3 . .
Ir1 C2 H2 123.4 . .
C2 C3 C4 109.1(8) . .
C2 C3 Ir2 64.9(5) . .
C4 C3 Ir2 69.0(6) . .
C2 C3 Ir1 71.3(4) . .
C4 C3 Ir1 71.0(4) . .
Ir2 C3 Ir1 103.7(5) . .
C2 C3 H3 125.5 . .
C4 C3 H3 125.5 . .
Ir2 C3 H3 132.4 . .
Ir1 C3 H3 123.8 . .
C3 C4 C5 108.4(8) . .
C3 C4 Ir2 70.7(5) . .
C5 C4 Ir2 63.4(6) . .
C3 C4 Ir1 71.4(4) . .
C5 C4 Ir1 71.0(5) . .
Ir2 C4 Ir1 104.7(5) . .
C3 C4 H4 125.8 . .
C5 C4 H4 125.8 . .
Ir2 C4 H4 131.6 . .
Ir1 C4 H4 123.5 . .
C4 C5 C1 107.3(9) . .
C4 C5 Ir2 74.4(6) . .
C1 C5 Ir2 64.1(6) . .
C4 C5 Ir1 71.1(5) . .
C1 C5 Ir1 71.2(5) . .
Ir2 C5 Ir1 110.1(5) . .
C4 C5 H5 126.4 . .
C1 C5 H5 126.4 . .
Ir2 C5 H5 126.5 . .
Ir1 C5 H5 123.1 . .
N1 C6 O1 119.9(8) . .
N1 C6 C1 125.1(7) . .
O1 C6 C1 115.0(8) . .
O1 C7 C8 104.1(7) . .
O1 C7 H7A 110.9 . .
C8 C7 H7A 110.9 . .
O1 C7 H7B 110.9 . .
C8 C7 H7B 110.9 . .
H7A C7 H7B 109.0 . .
N1 C8 C9 113.0(7) . .
N1 C8 C7 103.9(7) . .
C9 C8 C7 112.6(8) . .
N1 C8 H8 109.1 . .
C9 C8 H8 109.1 . .
C7 C8 H8 109.1 . .
C10 C9 C8 112.6(10) . .
C10 C9 C11 110.2(10) . .
C8 C9 C11 108.9(8) . .
C10 C9 H9 108.3 . .
C8 C9 H9 108.3 . .
C11 C9 H9 108.3 . .
C9 C10 H10A 109.5 . .
C9 C10 H10B 109.5 . .
H10A C10 H10B 109.5 . .
C9 C10 H10C 109.5 . .
H10A C10 H10C 109.5 . .
H10B C10 H10C 109.5 . .
C9 C11 H11A 109.5 . .
C9 C11 H11B 109.5 . .
H11A C11 H11B 109.5 . .
C9 C11 H11C 109.5 . .
H11A C11 H11C 109.5 . .
H11B C11 H11C 109.5 . .
C6 O1 C7 104.1(7) . .
C6 N1 C8 106.2(7) . .
C25 C21 C22 108.0 . .
C25 C21 C26 126.0 . .
C22 C21 C26 126.0 . .
C25 C21 Ir1 70.9(2) . .
C22 C21 Ir1 70.3(2) . .
C26 C21 Ir1 124.4(2) . .
C25 C21 Ir2 69.5(3) . 1_655
C22 C21 Ir2 68.3(3) . 1_655
C26 C21 Ir2 127.7(3) . 1_655
Ir1 C21 Ir2 107.9(3) . 1_655
C23 C22 C21 108.0 . .
C23 C22 C27 126.0 . .
C21 C22 C27 126.0 . .
C23 C22 Ir1 70.2(2) . .
C21 C22 Ir1 71.9(2) . .
C27 C22 Ir1 123.55(18) . .
C23 C22 Ir2 65.2(3) . 1_655
C21 C22 Ir2 77.3(3) . 1_655
C27 C22 Ir2 122.9(3) . 1_655
Ir1 C22 Ir2 113.0(3) . 1_655
C22 C23 C24 108.0 . .
C22 C23 C28 126.0 . .
C24 C23 C28 126.0 . .
C22 C23 Ir1 71.6(2) . .
C24 C23 Ir1 71.2(2) . .
C28 C23 Ir1 122.83(19) . .
C22 C23 Ir2 78.3(4) . 1_655
C24 C23 Ir2 71.7(3) . 1_655
C28 C23 Ir2 116.1(3) . 1_655
Ir1 C23 Ir2 120.9(4) . 1_655
C23 C24 C25 108.0 . .
C23 C24 C29 126.0 . .
C25 C24 C29 126.0 . .
C23 C24 Ir1 70.5(2) . .
C25 C24 Ir1 71.9(2) . .
C29 C24 Ir1 123.2(2) . .
C23 C24 Ir2 70.2(3) . 1_655
C25 C24 Ir2 78.9(4) . 1_655
C29 C24 Ir2 116.8(3) . 1_655
Ir1 C24 Ir2 119.6(4) . 1_655
C21 C25 C24 108.0 . .
C21 C25 C30 126.0 . .
C24 C25 C30 126.0 . .
C21 C25 Ir1 71.4(2) . .
C24 C25 Ir1 70.1(2) . .
C30 C25 Ir1 124.15(19) . .
C21 C25 Ir2 76.3(3) . 1_655
C24 C25 Ir2 65.1(3) . 1_655
C30 C25 Ir2 124.1(3) . 1_655
Ir1 C25 Ir2 111.3(3) . 1_655
C21 C26 H26A 109.5 . .
C21 C26 H26B 109.5 . .
H26A C26 H26B 109.5 . .
C21 C26 H26C 109.5 . .
H26A C26 H26C 109.5 . .
H26B C26 H26C 109.5 . .
C22 C27 H27A 109.5 . .
C22 C27 H27B 109.5 . .
H27A C27 H27B 109.5 . .
C22 C27 H27C 109.5 . .
H27A C27 H27C 109.5 . .
H27B C27 H27C 109.5 . .
C23 C28 H28A 109.5 . .
C23 C28 H28B 109.5 . .
H28A C28 H28B 109.5 . .
C23 C28 H28C 109.5 . .
H28A C28 H28C 109.5 . .
H28B C28 H28C 109.5 . .
C24 C29 H29A 109.5 . .
C24 C29 H29B 109.5 . .
H29A C29 H29B 109.5 . .
C24 C29 H29C 109.5 . .
H29A C29 H29C 109.5 . .
H29B C29 H29C 109.5 . .
C25 C30 H30A 109.5 . .
C25 C30 H30B 109.5 . .
H30A C30 H30B 109.5 . .
C25 C30 H30C 109.5 . .
H30A C30 H30C 109.5 . .
H30B C30 H30C 109.5 . .
C225 C221 C222 108.3(13) . .
C225 C221 C226 126.4(16) . .
C222 C221 C226 125.3(16) . .
C225 C221 Ir1 70.4(10) . .
C222 C221 Ir1 71.2(9) . .
C226 C221 Ir1 125.4(13) . .
C225 C221 Ir2 75.9(11) . 1_655
C222 C221 Ir2 67.8(9) . 1_655
C226 C221 Ir2 120.8(12) . 1_655
Ir1 C221 Ir2 113.6(7) . 1_655
C221 C222 C223 106.5(12) . .
C221 C222 C227 130.1(16) . .
C223 C222 C227 123.2(16) . .
C221 C222 Ir1 70.3(9) . .
C223 C222 Ir1 70.7(8) . .
C227 C222 Ir1 127.0(11) . .
C221 C222 Ir2 75.5(10) . 1_655
C223 C222 Ir2 71.1(9) . 1_655
C227 C222 Ir2 115.4(11) . 1_655
Ir1 C222 Ir2 117.3(6) . 1_655
C224 C223 C222 107.9(13) . .
C224 C223 C228 125.7(16) . .
C222 C223 C228 126.4(15) . .
C224 C223 Ir1 69.8(9) . .
C222 C223 Ir1 70.2(8) . .
C228 C223 Ir1 125.2(12) . .
C224 C223 Ir2 77.7(10) . 1_655
C222 C223 Ir2 70.6(9) . 1_655
C228 C223 Ir2 118.0(12) . 1_655
Ir1 C223 Ir2 116.7(7) . 1_655
C225 C224 C223 108.0(14) . .
C225 C224 C229 125.1(16) . .
C223 C224 C229 126.7(16) . .
C225 C224 Ir1 70.8(12) . .
C223 C224 Ir1 71.6(9) . .
C229 C224 Ir1 126.8(13) . .
C225 C224 Ir2 74.2(12) . 1_655
C223 C224 Ir2 66.2(9) . 1_655
C229 C224 Ir2 121.6(12) . 1_655
Ir1 C224 Ir2 111.5(7) . 1_655
C224 C225 C221 109.3(14) . .
C224 C225 C230 125.8(17) . .
C221 C225 C230 124.9(16) . .
C224 C225 Ir1 71.3(11) . .
C221 C225 Ir1 71.1(10) . .
C230 C225 Ir1 124.6(14) . .
C224 C225 Ir2 71.7(12) . 1_655
C221 C225 Ir2 69.0(10) . 1_655
C230 C225 Ir2 124.8(14) . 1_655
Ir1 C225 Ir2 110.5(7) . 1_655
C221 C226 H22A 109.5 . .
C221 C226 H22B 109.5 . .
H22A C226 H22B 109.5 . .
C221 C226 H22C 109.5 . .
H22A C226 H22C 109.5 . .
H22B C226 H22C 109.5 . .
C222 C227 H22D 109.5 . .
C222 C227 H22E 109.5 . .
H22D C227 H22E 109.5 . .
C222 C227 H22F 109.5 . .
H22D C227 H22F 109.5 . .
H22E C227 H22F 109.5 . .
C223 C228 H22G 109.5 . .
C223 C228 H22H 109.5 . .
H22G C228 H22H 109.5 . .
C223 C228 H22I 109.5 . .
H22G C228 H22I 109.5 . .
H22H C228 H22I 109.5 . .
C224 C229 H22J 109.5 . .
C224 C229 H22K 109.5 . .
H22J C229 H22K 109.5 . .
C224 C229 H22L 109.5 . .
H22J C229 H22L 109.5 . .
H22K C229 H22L 109.5 . .
C225 C230 H23A 109.5 . .
C225 C230 H23B 109.5 . .
H23A C230 H23B 109.5 . .
C225 C230 H23C 109.5 . .
H23A C230 H23C 109.5 . .
H23B C230 H23C 109.5 . .
F5 P1 F3 178.5(8) . .
F5 P1 F2 90.4(7) . .
F3 P1 F2 90.9(7) . .
F5 P1 F1 88.8(7) . .
F3 P1 F1 91.9(7) . .
F2 P1 F1 91.7(6) . .
F5 P1 F4 92.7(7) . .
F3 P1 F4 86.0(6) . .
F2 P1 F4 176.6(8) . .
F1 P1 F4 90.0(6) . .
F5 P1 F6 90.8(7) . .
F3 P1 F6 88.4(8) . .
F2 P1 F6 88.8(7) . .
F1 P1 F6 179.4(8) . .
F4 P1 F6 89.5(6) . .
F25 P21 F22 84.9(13) . .
F25 P21 F23 179.1(16) . .
F22 P21 F23 95.9(15) . .
F25 P21 F24 93.7(13) . .
F22 P21 F24 177.3(14) . .
F23 P21 F24 85.6(13) . .
F25 P21 F21 90.0(13) . .
F22 P21 F21 89.5(11) . .
F23 P21 F21 89.5(14) . .
F24 P21 F21 92.8(12) . .
F25 P21 F26 87.2(13) . .
F22 P21 F26 90.8(12) . .
F23 P21 F26 93.3(13) . .
F24 P21 F26 86.9(12) . .
F21 P21 F26 177.1(16) . .

loop_
_geom_bond_atom_site_label_1
_geom_bond_atom_site_label_2
_geom_bond_distance
_geom_bond_site_symmetry_2
Ir1 C23 2.162(6) .
Ir1 C225 2.162(18) .
Ir1 C224 2.168(17) .
Ir1 C5 2.170(8) .
Ir1 C24 2.171(6) .
Ir1 C221 2.172(16) .
Ir1 C4 2.172(7) .
Ir1 C3 2.177(7) .
Ir1 C1 2.177(8) .
Ir1 C2 2.179(8) .
Ir1 C22 2.180(6) .
Ir1 C222 2.184(15) .
Ir2 C1 1.796(12) .
Ir2 C5 1.882(12) .
Ir2 C2 1.929(12) .
Ir2 C4 2.026(12) .
Ir2 C3 2.049(12) .
Ir2 C23 2.169(12) 1_455
Ir2 C24 2.188(13) 1_455
Ir2 C222 2.229(17) 1_455
Ir2 C223 2.236(18) 1_455
Ir2 C221 2.329(19) 1_455
Ir2 C22 2.339(13) 1_455
Ir2 C25 2.368(14) 1_455
C1 C5 1.422(12) .
C1 C2 1.429(10) .
C1 C6 1.455(12) .
C2 C3 1.400(12) .
C2 H2 0.9500 .
C3 C4 1.402(12) .
C3 H3 0.9500 .
C4 C5 1.413(13) .
C4 H4 0.9500 .
C5 H5 0.9500 .
C6 N1 1.272(11) .
C6 O1 1.350(9) .
C7 O1 1.477(11) .
C7 C8 1.532(12) .
C7 H7A 0.9900 .
C7 H7B 0.9900 .
C8 N1 1.482(10) .
C8 C9 1.506(13) .
C8 H8 1.0000 .
C9 C10 1.448(16) .
C9 C11 1.546(13) .
C9 H9 1.0000 .
C10 H10A 0.9800 .
C10 H10B 0.9800 .
C10 H10C 0.9800 .
C11 H11A 0.9800 .
C11 H11B 0.9800 .
C11 H11C 0.9800 .
C21 C25 1.4200 .
C21 C22 1.4200 .
C21 C26 1.5095 .
C21 Ir2 2.455(11) 1_655
C22 C23 1.4200 .
C22 C27 1.5095 .
C22 Ir2 2.339(10) 1_655
C23 C24 1.4200 .
C23 C28 1.5095 .
C23 Ir2 2.169(11) 1_655
C24 C25 1.4200 .
C24 C29 1.5095 .
C24 Ir2 2.189(10) 1_655
C25 C30 1.5095 .
C25 Ir2 2.368(10) 1_655
C26 H26A 0.9800 .
C26 H26B 0.9800 .
C26 H26C 0.9800 .
C27 H27A 0.9800 .
C27 H27B 0.9800 .
C27 H27C 0.9800 .
C28 H28A 0.9800 .
C28 H28B 0.9800 .
C28 H28C 0.9800 .
C29 H29A 0.9800 .
C29 H29B 0.9800 .
C29 H29C 0.9800 .
C30 H30A 0.9800 .
C30 H30B 0.9800 .
C30 H30C 0.9800 .
C221 C225 1.432(18) .
C221 C222 1.438(18) .
C221 C226 1.494(18) .
C221 Ir2 2.329(18) 1_655
C222 C223 1.465(18) .
C222 C227 1.485(16) .
C222 Ir2 2.229(17) 1_655
C223 C224 1.441(18) .
C223 C228 1.489(18) .
C223 Ir2 2.236(18) 1_655
C224 C225 1.408(18) .
C224 C229 1.489(18) .
C224 Ir2 2.387(19) 1_655
C225 C230 1.516(18) .
C225 Ir2 2.42(2) 1_655
C226 H22A 0.9800 .
C226 H22B 0.9800 .
C226 H22C 0.9800 .
C227 H22D 0.9800 .
C227 H22E 0.9800 .
C227 H22F 0.9800 .
C228 H22G 0.9800 .
C228 H22H 0.9800 .
C228 H22I 0.9800 .
C229 H22J 0.9800 .
C229 H22K 0.9800 .
C229 H22L 0.9800 .
C230 H23A 0.9800 .
C230 H23B 0.9800 .
C230 H23C 0.9800 .
F1 P1 1.582(8) .
F2 P1 1.575(8) .
F3 P1 1.573(9) .
F4 P1 1.589(8) .
F5 P1 1.552(9) .
F6 P1 1.596(8) .
F21 P21 1.585(11) .
F22 P21 1.569(12) .
F23 P21 1.578(13) .
F24 P21 1.580(12) .
F25 P21 1.562(13) .
F26 P21 1.598(11) .

loop_
_geom_torsion_atom_site_label_1
_geom_torsion_atom_site_label_2
_geom_torsion_atom_site_label_3
_geom_torsion_atom_site_label_4
_geom_torsion
_geom_torsion_site_symmetry_1
_geom_torsion_site_symmetry_2
_geom_torsion_site_symmetry_3
_geom_torsion_site_symmetry_4
C2 Ir2 C1 C5 117.1(8) . . . .
C4 Ir2 C1 C5 38.1(6) . . . .
C3 Ir2 C1 C5 80.3(6) . . . .
C23 Ir2 C1 C5 -171(4) 1_455 . . .
C24 Ir2 C1 C5 -70.2(17) 1_455 . . .
C222 Ir2 C1 C5 178.5(16) 1_455 . . .
C223 Ir2 C1 C5 -64(2) 1_455 . . .
C221 Ir2 C1 C5 -154.8(9) 1_455 . . .
C22 Ir2 C1 C5 -167.5(11) 1_455 . . .
C25 Ir2 C1 C5 -97.8(10) 1_455 . . .
C5 Ir2 C1 C2 -117.1(8) . . . .
C4 Ir2 C1 C2 -79.0(6) . . . .
C3 Ir2 C1 C2 -36.8(6) . . . .
C23 Ir2 C1 C2 71(4) 1_455 . . .
C24 Ir2 C1 C2 172.7(17) 1_455 . . .
C222 Ir2 C1 C2 61.4(17) 1_455 . . .
C223 Ir2 C1 C2 179(2) 1_455 . . .
C221 Ir2 C1 C2 88.1(8) 1_455 . . .
C22 Ir2 C1 C2 75.4(11) 1_455 . . .
C25 Ir2 C1 C2 145.1(9) 1_455 . . .
C5 Ir2 C1 C6 122.7(11) . . . .
C2 Ir2 C1 C6 -120.2(11) . . . .
C4 Ir2 C1 C6 160.8(9) . . . .
C3 Ir2 C1 C6 -157.0(9) . . . .
C23 Ir2 C1 C6 -49(4) 1_455 . . .
C24 Ir2 C1 C6 52(2) 1_455 . . .
C222 Ir2 C1 C6 -59(2) 1_455 . . .
C223 Ir2 C1 C6 59(3) 1_455 . . .
C221 Ir2 C1 C6 -32.1(12) 1_455 . . .
C22 Ir2 C1 C6 -44.8(14) 1_455 . . .
C25 Ir2 C1 C6 25.0(13) 1_455 . . .
C5 Ir2 C1 Ir1 -57.7(6) . . . .
C2 Ir2 C1 Ir1 59.4(5) . . . .
C4 Ir2 C1 Ir1 -19.6(6) . . . .
C3 Ir2 C1 Ir1 22.6(5) . . . .
C23 Ir2 C1 Ir1 131(4) 1_455 . . .
C24 Ir2 C1 Ir1 -127.9(16) 1_455 . . .
C222 Ir2 C1 Ir1 120.8(15) 1_455 . . .
C223 Ir2 C1 Ir1 -121(2) 1_455 . . .
C221 Ir2 C1 Ir1 147.5(6) 1_455 . . .
C22 Ir2 C1 Ir1 134.8(9) 1_455 . . .
C25 Ir2 C1 Ir1 -155.4(8) 1_455 . . .
C5 C1 C2 C3 -0.9(11) . . . .
C6 C1 C2 C3 -177.7(6) . . . .
Ir2 C1 C2 C3 61.0(7) . . . .
Ir1 C1 C2 C3 -62.2(6) . . . .
C5 C1 C2 Ir2 -61.9(7) . . . .
C6 C1 C2 Ir2 121.3(9) . . . .
Ir1 C1 C2 Ir2 -123.2(5) . . . .
C5 C1 C2 Ir1 61.3(6) . . . .
C6 C1 C2 Ir1 -115.5(8) . . . .
Ir2 C1 C2 Ir1 123.2(5) . . . .
C1 C2 C3 C4 0.7(9) . . . .
Ir2 C2 C3 C4 54.5(6) . . . .
Ir1 C2 C3 C4 -61.3(5) . . . .
C1 C2 C3 Ir2 -53.8(6) . . . .
Ir1 C2 C3 Ir2 -115.8(4) . . . .
C1 C2 C3 Ir1 62.0(6) . . . .
Ir2 C2 C3 Ir1 115.8(4) . . . .
C2 C3 C4 C5 -0.1(8) . . . .
Ir2 C3 C4 C5 52.0(6) . . . .
Ir1 C3 C4 C5 -61.6(5) . . . .
C2 C3 C4 Ir2 -52.1(6) . . . .
Ir1 C3 C4 Ir2 -113.7(4) . . . .
C2 C3 C4 Ir1 61.5(5) . . . .
Ir2 C3 C4 Ir1 113.7(4) . . . .
C3 C4 C5 C1 -0.5(9) . . . .
Ir2 C4 C5 C1 55.8(7) . . . .
Ir1 C4 C5 C1 -62.4(6) . . . .
C3 C4 C5 Ir2 -56.3(6) . . . .
Ir1 C4 C5 Ir2 -118.2(5) . . . .
C3 C4 C5 Ir1 61.9(5) . . . .
Ir2 C4 C5 Ir1 118.2(5) . . . .
C2 C1 C5 C4 0.9(11) . . . .
C6 C1 C5 C4 177.5(7) . . . .
Ir2 C1 C5 C4 -62.3(7) . . . .
Ir1 C1 C5 C4 62.3(6) . . . .
C2 C1 C5 Ir2 63.2(7) . . . .
C6 C1 C5 Ir2 -120.2(9) . . . .
Ir1 C1 C5 Ir2 124.6(5) . . . .
C2 C1 C5 Ir1 -61.4(6) . . . .
C6 C1 C5 Ir1 115.2(8) . . . .
Ir2 C1 C5 Ir1 -124.6(5) . . . .
C1 Ir2 C5 C4 118.6(8) . . . .
C2 Ir2 C5 C4 77.8(6) . . . .
C3 Ir2 C5 C4 34.9(5) . . . .
C23 Ir2 C5 C4 -65.1(17) 1_455 . . .
C24 Ir2 C5 C4 -97.0(11) 1_455 . . .
C222 Ir2 C5 C4 -59(2) 1_455 . . .
C223 Ir2 C5 C4 -81.2(9) 1_455 . . .
C221 Ir2 C5 C4 -177.9(16) 1_455 . . .
C22 Ir2 C5 C4 -172(5) 1_455 . . .
C25 Ir2 C5 C4 -136.8(10) 1_455 . . .
C2 Ir2 C5 C1 -40.7(6) . . . .
C4 Ir2 C5 C1 -118.6(8) . . . .
C3 Ir2 C5 C1 -83.7(6) . . . .
C23 Ir2 C5 C1 176.4(16) 1_455 . . .
C24 Ir2 C5 C1 144.4(11) 1_455 . . .
C222 Ir2 C5 C1 -178(2) 1_455 . . .
C223 Ir2 C5 C1 160.2(9) 1_455 . . .
C221 Ir2 C5 C1 63.5(17) 1_455 . . .
C22 Ir2 C5 C1 69(5) 1_455 . . .
C25 Ir2 C5 C1 104.6(10) 1_455 . . .
C1 Ir2 C5 Ir1 56.0(6) . . . .
C2 Ir2 C5 Ir1 15.3(6) . . . .
C4 Ir2 C5 Ir1 -62.6(6) . . . .
C3 Ir2 C5 Ir1 -27.7(5) . . . .
C23 Ir2 C5 Ir1 -127.6(15) 1_455 . . .
C24 Ir2 C5 Ir1 -159.6(9) 1_455 . . .
C222 Ir2 C5 Ir1 -122(2) 1_455 . . .
C223 Ir2 C5 Ir1 -143.8(7) 1_455 . . .
C221 Ir2 C5 Ir1 119.5(15) 1_455 . . .
C22 Ir2 C5 Ir1 125(5) 1_455 . . .
C25 Ir2 C5 Ir1 160.6(8) 1_455 . . .
C5 C1 C6 N1 172.1(9) . . . .
C2 C1 C6 N1 -11.8(13) . . . .
Ir2 C1 C6 N1 80.5(11) . . . .
Ir1 C1 C6 N1 -99.1(9) . . . .
C5 C1 C6 O1 -5.9(12) . . . .
C2 C1 C6 O1 170.2(8) . . . .
Ir2 C1 C6 O1 -97.6(9) . . . .
Ir1 C1 C6 O1 82.9(8) . . . .
O1 C7 C8 N1 13.0(9) . . . .
O1 C7 C8 C9 135.5(8) . . . .
N1 C8 C9 C10 -54.7(13) . . . .
C7 C8 C9 C10 -172.0(10) . . . .
N1 C8 C9 C11 -177.3(9) . . . .
C7 C8 C9 C11 65.4(12) . . . .
N1 C6 O1 C7 7.9(10) . . . .
C1 C6 O1 C7 -174.0(7) . . . .
C8 C7 O1 C6 -12.4(9) . . . .
O1 C6 N1 C8 0.8(10) . . . .
C1 C6 N1 C8 -177.1(7) . . . .
C9 C8 N1 C6 -131.1(8) . . . .
C7 C8 N1 C6 -8.9(9) . . . .
C25 C21 C22 C23 0.0 . . . .
C26 C21 C22 C23 180.0 . . . .
Ir1 C21 C22 C23 61.3(2) . . . .
Ir2 C21 C22 C23 -58.4(3) 1_655 . . .
C25 C21 C22 C27 180.0 . . . .
C26 C21 C22 C27 0.0 . . . .
Ir1 C21 C22 C27 -118.7(2) . . . .
Ir2 C21 C22 C27 121.6(3) 1_655 . . .
C25 C21 C22 Ir1 -61.3(2) . . . .
C26 C21 C22 Ir1 118.7(2) . . . .
Ir2 C21 C22 Ir1 -119.6(4) 1_655 . . .
C25 C21 C22 Ir2 58.4(3) . . . 1_655
C26 C21 C22 Ir2 -121.6(3) . . . 1_655
Ir1 C21 C22 Ir2 119.6(4) . . . 1_655
C21 C22 C23 C24 0.0 . . . .
C27 C22 C23 C24 180.0 . . . .
Ir1 C22 C23 C24 62.31(19) . . . .
Ir2 C22 C23 C24 -66.2(3) 1_655 . . .
C21 C22 C23 C28 180.0 . . . .
C27 C22 C23 C28 0.0 . . . .
Ir1 C22 C23 C28 -117.69(19) . . . .
Ir2 C22 C23 C28 113.8(3) 1_655 . . .
C21 C22 C23 Ir1 -62.31(19) . . . .
C27 C22 C23 Ir1 117.69(19) . . . .
Ir2 C22 C23 Ir1 -128.5(4) 1_655 . . .
C21 C22 C23 Ir2 66.2(3) . . . 1_655
C27 C22 C23 Ir2 -113.8(3) . . . 1_655
Ir1 C22 C23 Ir2 128.5(4) . . . 1_655
C22 C23 C24 C25 0.0 . . . .
C28 C23 C24 C25 180.0 . . . .
Ir1 C23 C24 C25 62.6(2) . . . .
Ir2 C23 C24 C25 -70.6(4) 1_655 . . .
C22 C23 C24 C29 180.0 . . . .
C28 C23 C24 C29 0.0 . . . .
Ir1 C23 C24 C29 -117.4(2) . . . .
Ir2 C23 C24 C29 109.4(4) 1_655 . . .
C22 C23 C24 Ir1 -62.6(2) . . . .
C28 C23 C24 Ir1 117.4(2) . . . .
Ir2 C23 C24 Ir1 -133.2(4) 1_655 . . .
C22 C23 C24 Ir2 70.6(4) . . . 1_655
C28 C23 C24 Ir2 -109.4(4) . . . 1_655
Ir1 C23 C24 Ir2 133.2(4) . . . 1_655
C22 C21 C25 C24 0.0 . . . .
C26 C21 C25 C24 180.0 . . . .
Ir1 C21 C25 C24 -60.8(2) . . . .
Ir2 C21 C25 C24 57.6(3) 1_655 . . .
C22 C21 C25 C30 180.0 . . . .
C26 C21 C25 C30 0.0 . . . .
Ir1 C21 C25 C30 119.2(2) . . . .
Ir2 C21 C25 C30 -122.4(3) 1_655 . . .
C22 C21 C25 Ir1 60.8(2) . . . .
C26 C21 C25 Ir1 -119.2(2) . . . .
Ir2 C21 C25 Ir1 118.5(4) 1_655 . . .
C22 C21 C25 Ir2 -57.6(3) . . . 1_655
C26 C21 C25 Ir2 122.4(3) . . . 1_655
Ir1 C21 C25 Ir2 -118.5(4) . . . 1_655
C23 C24 C25 C21 0.0 . . . .
C29 C24 C25 C21 180.0 . . . .
Ir1 C24 C25 C21 61.6(2) . . . .
Ir2 C24 C25 C21 -64.8(3) 1_655 . . .
C23 C24 C25 C30 180.0 . . . .
C29 C24 C25 C30 0.0 . . . .
Ir1 C24 C25 C30 -118.4(2) . . . .
Ir2 C24 C25 C30 115.2(3) 1_655 . . .
C23 C24 C25 Ir1 -61.6(2) . . . .
C29 C24 C25 Ir1 118.4(2) . . . .
Ir2 C24 C25 Ir1 -126.4(4) 1_655 . . .
C23 C24 C25 Ir2 64.8(3) . . . 1_655
C29 C24 C25 Ir2 -115.2(3) . . . 1_655
Ir1 C24 C25 Ir2 126.4(4) . . . 1_655
C225 C221 C222 C223 1.0(19) . . . .
C226 C221 C222 C223 -177.7(17) . . . .
Ir1 C221 C222 C223 61.8(10) . . . .
Ir2 C221 C222 C223 -64.8(11) 1_655 . . .
C225 C221 C222 C227 176.9(16) . . . .
C226 C221 C222 C227 -2(3) . . . .
Ir1 C221 C222 C227 -122.3(17) . . . .
Ir2 C221 C222 C227 111.1(17) 1_655 . . .
C225 C221 C222 Ir1 -60.9(13) . . . .
C226 C221 C222 Ir1 120.5(17) . . . .
Ir2 C221 C222 Ir1 -126.6(6) 1_655 . . .
C225 C221 C222 Ir2 65.8(14) . . . 1_655
C226 C221 C222 Ir2 -112.9(17) . . . 1_655
Ir1 C221 C222 Ir2 126.6(6) . . . 1_655
C221 C222 C223 C224 -1.6(17) . . . .
C227 C222 C223 C224 -177.9(15) . . . .
Ir1 C222 C223 C224 59.9(12) . . . .
Ir2 C222 C223 C224 -69.4(12) 1_655 . . .
C221 C222 C223 C228 178.8(16) . . . .
C227 C222 C223 C228 3(3) . . . .
Ir1 C222 C223 C228 -119.7(17) . . . .
Ir2 C222 C223 C228 111.0(17) 1_655 . . .
C221 C222 C223 Ir1 -61.5(11) . . . .
C227 C222 C223 Ir1 122.2(15) . . . .
Ir2 C222 C223 Ir1 -129.3(6) 1_655 . . .
C221 C222 C223 Ir2 67.8(11) . . . 1_655
C227 C222 C223 Ir2 -108.5(15) . . . 1_655
Ir1 C222 C223 Ir2 129.3(6) . . . 1_655
C222 C223 C224 C225 2(2) . . . .
C228 C223 C224 C225 -178.7(17) . . . .
Ir1 C223 C224 C225 61.8(15) . . . .
Ir2 C223 C224 C225 -62.9(16) 1_655 . . .
C222 C223 C224 C229 177.3(17) . . . .
C228 C223 C224 C229 -3(3) . . . .
Ir1 C223 C224 C229 -122.6(19) . . . .
Ir2 C223 C224 C229 112.7(18) 1_655 . . .
C222 C223 C224 Ir1 -60.1(11) . . . .
C228 C223 C224 Ir1 119.5(17) . . . .
Ir2 C223 C224 Ir1 -124.7(6) 1_655 . . .
C222 C223 C224 Ir2 64.6(11) . . . 1_655
C228 C223 C224 Ir2 -115.8(17) . . . 1_655
Ir1 C223 C224 Ir2 124.7(6) . . . 1_655
C223 C224 C225 C221 -1(3) . . . .
C229 C224 C225 C221 -176.8(16) . . . .
Ir1 C224 C225 C221 61.2(15) . . . .
Ir2 C224 C225 C221 -59.0(15) 1_655 . . .
C223 C224 C225 C230 178.0(17) . . . .
C229 C224 C225 C230 2(4) . . . .
Ir1 C224 C225 C230 -120(2) . . . .
Ir2 C224 C225 C230 120(2) 1_655 . . .
C223 C224 C225 Ir1 -62.3(13) . . . .
C229 C224 C225 Ir1 122(2) . . . .
Ir2 C224 C225 Ir1 -120.2(5) 1_655 . . .
C223 C224 C225 Ir2 57.8(13) . . . 1_655
C229 C224 C225 Ir2 -118(2) . . . 1_655
Ir1 C224 C225 Ir2 120.2(5) . . . 1_655
C222 C221 C225 C224 0(2) . . . .
C226 C221 C225 C224 178.7(17) . . . .
Ir1 C221 C225 C224 -61.3(16) . . . .
Ir2 C221 C225 C224 60.6(16) 1_655 . . .
C222 C221 C225 C230 -179.1(17) . . . .
C226 C221 C225 C230 0(3) . . . .
Ir1 C221 C225 C230 120(2) . . . .
Ir2 C221 C225 C230 -119(2) 1_655 . . .
C222 C221 C225 Ir1 61.4(12) . . . .
C226 C221 C225 Ir1 -120.0(19) . . . .
Ir2 C221 C225 Ir1 121.9(6) 1_655 . . .
C222 C221 C225 Ir2 -60.5(12) . . . 1_655
C226 C221 C225 Ir2 118.1(19) . . . 1_655
Ir1 C221 C225 Ir2 -121.9(6) . . . 1_655
